data_2103383
loop_
_publ_author_name
'Marsh, Richard E.'

_publ_section_title
;
 The space groups of point group <i>C</i>~3~: some corrections, some
 comments
;
_journal_issue 5
_journal_name_full 'Acta Crystallographica Section B'
_journal_page_first 893
_journal_page_last 899
_journal_paper_doi 10.1107/S0108768102011758
_journal_volume 58
_journal_year 2002
_chemical_formula_moiety 'C24 H38 N2 O2 Os'
_chemical_formula_sum 'C24 H38 N2 O2 Os'
_symmetry_cell_setting trigonal
_symmetry_space_group_name_H-M 'P 31 2 1'
_cell_angle_alpha 90.00
_cell_angle_beta 90.00
_cell_angle_gamma 120.00
_cell_formula_units_Z 3
_cell_length_a 8.539
_cell_length_b 8.539
_cell_length_c 28.123
_cell_volume 1775.850
_cod_data_source_file bk0117.cif
_cod_data_source_block ZEVYOO
_cod_depositor_comments
;
 Adding the _cell_formula_units_Z and _chemical_formula_moiety data items
 after consulting the original publication.

 Antanas Vaitkus,
 2017-08-03
;
_cod_database_code 2103383

loop_
_atom_site_label
_atom_site_fract_x
_atom_site_fract_y
_atom_site_fract_z
Os 0.09434 0.09434 0.0
O 0.170 -0.056 -0.0080
N -0.106 -0.143 0.0526
C1 -0.223 -0.288 0.0220
C3 0.247 0.277 -0.0561
C4 0.250 0.446 -0.0588
C5 0.320 0.551 -0.1000
C6 0.388 0.503 -0.1376
C7 0.391 0.342 -0.1329
C8 0.323 0.230 -0.0942
C15 0.064 0.351 0.0954
C16 0.624 0.467 0.1812
C17 0.527 0.195 0.0198
C21 -0.002 -0.206 0.0822
C22 -0.212 -0.100 0.0864
